data_7027934
loop_
_publ_author_name
'Ni, Chengbao'
'Rekken, Brian'
'Fettinger, James C.'
'Long, Gary J.'
'Power, Philip P.'

_publ_section_title
;
 Two-coordinate, homoleptic manganese(ii) primary terphenyl amido
 complexes: the effects of secondary coordination on geometry and Lewis
 base complexation
;
_journal_issue 39
_journal_name_full 'Dalton Transactions'
_journal_page_first 8349
_journal_page_last 8355
_journal_paper_doi 10.1039/b911978g
_journal_year 2009
_chemical_formula_moiety 'C72 H100 Mn N2, 2(C6 H6)'
_chemical_formula_sum 'C84 H112 Mn N2'
_chemical_formula_weight 1204.70
_chemical_name_systematic
;
?
;
_space_group_IT_number 15
_symmetry_cell_setting monoclinic
_symmetry_space_group_name_Hall '-C 2yc'
_symmetry_space_group_name_H-M 'C 1 2/c 1'
_atom_sites_solution_hydrogens geom
_atom_sites_solution_primary direct
_atom_sites_solution_secondary difmap
_audit_creation_method SHELXL-97
_cell_angle_alpha 90.00
_cell_angle_beta 92.6220(10)
_cell_angle_gamma 90.00
_cell_formula_units_Z 4
_cell_length_a 14.4841(8)
_cell_length_b 30.5132(17)
_cell_length_c 16.3948(9)
_cell_measurement_reflns_used 9412
_cell_measurement_temperature 90(2)
_cell_measurement_theta_max 25.21
_cell_measurement_theta_min 2.78
_cell_volume 7238.2(7)
_computing_cell_refinement 'Bruker SAINT'
_computing_data_collection 'Bruker APEX2'
_computing_data_reduction 'Bruker SAINT'
_computing_molecular_graphics 'Bruker SHELXTL'
_computing_publication_material 'Bruker SHELXTL'
_computing_structure_refinement 'SHELXL-97 (Sheldrick, 2008)'
_computing_structure_solution 'SHELXS-97 (Sheldrick, 2008)'
_diffrn_ambient_temperature 90(2)
_diffrn_measured_fraction_theta_full 0.999
_diffrn_measured_fraction_theta_max 0.999
_diffrn_measurement_device_type 'Bruker APEX-II CCD'
_diffrn_measurement_method '\f and \w scans'
_diffrn_radiation_monochromator graphite
_diffrn_radiation_source 'fine-focus sealed tube'
_diffrn_radiation_type MoK\a
_diffrn_radiation_wavelength 0.71073
_diffrn_reflns_av_R_equivalents 0.0462
_diffrn_reflns_av_sigmaI/netI 0.0327
_diffrn_reflns_limit_h_max 17
_diffrn_reflns_limit_h_min -17
_diffrn_reflns_limit_k_max 36
_diffrn_reflns_limit_k_min -36
_diffrn_reflns_limit_l_max 19
_diffrn_reflns_limit_l_min -19
_diffrn_reflns_number 35664
_diffrn_reflns_theta_full 25.25
_diffrn_reflns_theta_max 25.25
_diffrn_reflns_theta_min 2.72
_exptl_absorpt_coefficient_mu 0.226
_exptl_absorpt_correction_T_max 0.9843
_exptl_absorpt_correction_T_min 0.9712
_exptl_absorpt_correction_type multi-scan
_exptl_absorpt_process_details 'SADABS, 2008'
_exptl_crystal_colour colorless
_exptl_crystal_density_diffrn 1.105
_exptl_crystal_density_method 'not measured'
_exptl_crystal_description rod
_exptl_crystal_F_000 2620
_exptl_crystal_size_max 0.13
_exptl_crystal_size_mid 0.11
_exptl_crystal_size_min 0.07
_refine_diff_density_max 0.621
_refine_diff_density_min -0.480
_refine_diff_density_rms 0.048
_refine_ls_extinction_method none
_refine_ls_goodness_of_fit_ref 1.090
_refine_ls_hydrogen_treatment mixed
_refine_ls_matrix_type full
_refine_ls_number_parameters 428
_refine_ls_number_reflns 6559
_refine_ls_number_restraints 27
_refine_ls_restrained_S_all 1.114
_refine_ls_R_factor_all 0.0698
_refine_ls_R_factor_gt 0.0482
_refine_ls_shift/su_max 0.000
_refine_ls_shift/su_mean 0.000
_refine_ls_structure_factor_coef Fsqd
_refine_ls_weighting_details 'calc w=1/[\s^2^(Fo^2^)+(0.0593P)^2^+8.3126P] where P=(Fo^2^+2Fc^2^)/3'
_refine_ls_weighting_scheme calc
_refine_ls_wR_factor_gt 0.1223
_refine_ls_wR_factor_ref 0.1307
_reflns_number_gt 5063
_reflns_number_total 6559
_reflns_threshold_expression >2sigma(I)
_cod_data_source_file b911978gsup1.cif
_cod_data_source_block c2c_4
_cod_depositor_comments
;
The following automatic conversions were performed:

'_symmetry_cell_setting' value 'Monoclinic' changed to 'monoclinic'
according to /home/saulius/struct/CIF-dictionaries/cif_core.dic
dictionary named 'cif_core.dic' version 2.4.2 from
2011-04-26.

'_exptl_absorpt_correction_type' value 'Multi-scan'
changed to 'multi-scan' according to
/home/saulius/struct/CIF-dictionaries/cif_core.dic dictionary named
'cif_core.dic' version 2.4.2 from 2011-04-26.

Automatic conversion script
Id: cif_fix_values 1891 2012-01-12 08:04:46Z andrius 
;
_cod_original_sg_symbol_H-M 'C 2/c'
_cod_database_code 7027934

loop_
_symmetry_equiv_pos_as_xyz
'x, y, z'
'-x, y, -z+1/2'
'x+1/2, y+1/2, z'
'-x+1/2, y+1/2, -z+1/2'
'-x, -y, -z'
'x, -y, z-1/2'
'-x+1/2, -y+1/2, -z'
'x+1/2, -y+1/2, z-1/2'

loop_
_atom_site_label
_atom_site_type_symbol
_atom_site_fract_x
_atom_site_fract_y
_atom_site_fract_z
_atom_site_U_iso_or_equiv
_atom_site_adp_type
_atom_site_occupancy
_atom_site_symmetry_multiplicity
_atom_site_calc_flag
_atom_site_refinement_flags
_atom_site_disorder_assembly
_atom_site_disorder_group
Mn1 Mn 1.0000 0.370178(16) 0.2500 0.02445(14) Uani 1 2 d S . .
N1 N 0.86804(12) 0.37236(6) 0.26910(12) 0.0255(4) Uani 1 1 d . . .
H1 H 0.8505(18) 0.3770(8) 0.3150(17) 0.033(7) Uiso 1 1 d . . .
C1 C 0.79565(14) 0.36411(7) 0.21329(13) 0.0228(5) Uani 1 1 d . . .
C2 C 0.81543(14) 0.35455(7) 0.13153(13) 0.0224(4) Uani 1 1 d . . .
C3 C 0.74468(14) 0.34450(7) 0.07446(14) 0.0262(5) Uani 1 1 d . . .
H3 H 0.7594 0.3374 0.0201 0.031 Uiso 1 1 calc R . .
C4 C 0.65279(15) 0.34462(7) 0.09541(14) 0.0284(5) Uani 1 1 d . . .
H4 H 0.6050 0.3367 0.0566 0.034 Uiso 1 1 calc R . .
C5 C 0.63255(14) 0.35652(7) 0.17399(14) 0.0271(5) Uani 1 1 d . . .
H5 H 0.5697 0.3581 0.1880 0.033 Uiso 1 1 calc R . .
C6 C 0.70121(14) 0.36624(7) 0.23314(13) 0.0244(5) Uani 1 1 d . . .
C7 C 0.91104(14) 0.35885(7) 0.10090(12) 0.0219(4) Uani 1 1 d . A .
C8 C 0.94326(14) 0.40100(7) 0.07964(12) 0.0224(5) Uani 1 1 d . . .
C9 C 1.02209(15) 0.40452(7) 0.03398(13) 0.0254(5) Uani 1 1 d . A .
H9 H 1.0437 0.4328 0.0199 0.031 Uiso 1 1 calc R . .
C10 C 1.06982(15) 0.36777(7) 0.00853(13) 0.0285(5) Uani 1 1 d D . .
C11 C 1.04073(15) 0.32697(7) 0.03502(13) 0.0253(5) Uani 1 1 d . A .
H11 H 1.0750 0.3018 0.0208 0.030 Uiso 1 1 calc R . .
C12 C 0.96339(14) 0.32155(7) 0.08149(12) 0.0220(4) Uani 1 1 d . . .
C13 C 0.89037(14) 0.44219(7) 0.10146(13) 0.0247(5) Uani 1 1 d . . .
H13 H 0.8505 0.4345 0.1475 0.030 Uiso 1 1 calc R . .
C14 C 0.95403(16) 0.47945(7) 0.13094(14) 0.0309(5) Uani 1 1 d . . .
H14A H 0.9878 0.4907 0.0850 0.046 Uiso 1 1 calc R . .
H14B H 0.9980 0.4685 0.1733 0.046 Uiso 1 1 calc R . .
H14C H 0.9170 0.5031 0.1535 0.046 Uiso 1 1 calc R . .
C15 C 0.82633(16) 0.45677(8) 0.02977(15) 0.0346(6) Uani 1 1 d . . .
H15A H 0.8634 0.4651 -0.0163 0.052 Uiso 1 1 calc R . .
H15B H 0.7896 0.4820 0.0463 0.052 Uiso 1 1 calc R . .
H15C H 0.7850 0.4326 0.0134 0.052 Uiso 1 1 calc R . .
C16 C 1.1589(7) 0.3743(5) -0.0377(6) 0.0321(16) Uani 0.42 1 d PD A 1
H16 H 1.2117 0.3616 -0.0042 0.039 Uiso 0.42 1 calc PR A 1
C17 C 1.1839(15) 0.4208(4) -0.0605(15) 0.035(2) Uani 0.42 1 d PD A 1
H17A H 1.1287 0.4359 -0.0830 0.052 Uiso 0.42 1 calc PR A 1
H17B H 1.2310 0.4201 -0.1015 0.052 Uiso 0.42 1 calc PR A 1
H17C H 1.2081 0.4363 -0.0119 0.052 Uiso 0.42 1 calc PR A 1
C18 C 1.1465(7) 0.3478(3) -0.1164(6) 0.069(3) Uani 0.42 1 d PDU A 1
H18A H 1.1710 0.3645 -0.1618 0.104 Uiso 0.42 1 calc PR A 1
H18B H 1.0807 0.3419 -0.1278 0.104 Uiso 0.42 1 calc PR A 1
H18C H 1.1800 0.3200 -0.1103 0.104 Uiso 0.42 1 calc PR A 1
C16A C 1.1418(5) 0.3689(4) -0.0575(3) 0.0321(16) Uani 0.58 1 d PD A 2
H16A H 1.1861 0.3442 -0.0468 0.039 Uiso 0.58 1 calc PR A 2
C17A C 1.1957(10) 0.4112(3) -0.0527(10) 0.035(2) Uani 0.58 1 d PD A 2
H17D H 1.1558 0.4355 -0.0715 0.052 Uiso 0.58 1 calc PR A 2
H17E H 1.2489 0.4092 -0.0874 0.052 Uiso 0.58 1 calc PR A 2
H17F H 1.2174 0.4165 0.0039 0.052 Uiso 0.58 1 calc PR A 2
C18A C 1.0977(4) 0.3629(2) -0.1427(3) 0.0526(14) Uani 0.58 1 d PDU A 2
H18D H 1.0510 0.3857 -0.1531 0.079 Uiso 0.58 1 calc PR A 2
H18E H 1.0685 0.3340 -0.1468 0.079 Uiso 0.58 1 calc PR A 2
H18F H 1.1453 0.3653 -0.1831 0.079 Uiso 0.58 1 calc PR A 2
C19 C 0.93503(14) 0.27609(7) 0.10913(13) 0.0253(5) Uani 1 1 d . A .
H19 H 0.8909 0.2799 0.1537 0.030 Uiso 1 1 calc R . .
C20 C 1.01766(15) 0.24977(7) 0.14403(14) 0.0292(5) Uani 1 1 d . . .
H20A H 1.0591 0.2429 0.1002 0.044 Uiso 1 1 calc R A .
H20B H 0.9957 0.2225 0.1680 0.044 Uiso 1 1 calc R . .
H20C H 1.0511 0.2671 0.1862 0.044 Uiso 1 1 calc R . .
C21 C 0.88498(17) 0.25036(8) 0.04016(15) 0.0369(6) Uani 1 1 d . . .
H21A H 0.8296 0.2664 0.0210 0.055 Uiso 1 1 calc R A .
H21B H 0.8671 0.2215 0.0604 0.055 Uiso 1 1 calc R . .
H21C H 0.9262 0.2467 -0.0051 0.055 Uiso 1 1 calc R . .
C22 C 0.67102(14) 0.38009(8) 0.31532(14) 0.0273(5) Uani 1 1 d . B .
C23 C 0.63847(14) 0.34863(8) 0.36987(14) 0.0297(5) Uani 1 1 d . . .
C24 C 0.59879(15) 0.36273(9) 0.44159(14) 0.0330(6) Uani 1 1 d . B .
H24 H 0.5771 0.3415 0.4784 0.040 Uiso 1 1 calc R . .
C25 C 0.59022(15) 0.40669(9) 0.46053(14) 0.0348(6) Uani 1 1 d . . .
C26 C 0.62479(15) 0.43726(9) 0.40667(14) 0.0348(6) Uani 1 1 d . B .
H26 H 0.6201 0.4675 0.4193 0.042 Uiso 1 1 calc R . .
C27 C 0.66607(15) 0.42497(8) 0.33472(14) 0.0299(5) Uani 1 1 d . . .
C28 C 0.64716(14) 0.29987(8) 0.35185(15) 0.0340(6) Uani 0.50 1 d PD B 1
H28 H 0.6417 0.2950 0.2915 0.041 Uiso 0.50 1 calc PR B 1
C29 C 0.7416(3) 0.28724(18) 0.3832(4) 0.0450(14) Uani 0.50 1 d PD B 1
H29A H 0.7457 0.2901 0.4428 0.068 Uiso 0.50 1 calc PR B 1
H29B H 0.7873 0.3065 0.3593 0.068 Uiso 0.50 1 calc PR B 1
H29C H 0.7539 0.2568 0.3681 0.068 Uiso 0.50 1 calc PR B 1
C30 C 0.5695(3) 0.27530(16) 0.3924(4) 0.0374(8) Uani 0.50 1 d PD B 1
H30A H 0.5690 0.2447 0.3745 0.056 Uiso 0.50 1 calc PR B 1
H30B H 0.5101 0.2890 0.3769 0.056 Uiso 0.50 1 calc PR B 1
H30C H 0.5798 0.2765 0.4519 0.056 Uiso 0.50 1 calc PR B 1
C28A C 0.64716(14) 0.29987(8) 0.35185(15) 0.0340(6) Uani 0.50 1 d PD B 2
H28A H 0.6848 0.2986 0.3022 0.041 Uiso 0.50 1 calc PR B 2
C29A C 0.7025(4) 0.27185(17) 0.4165(3) 0.0361(11) Uani 0.50 1 d PD B 2
H29D H 0.7548 0.2890 0.4394 0.054 Uiso 0.50 1 calc PR B 2
H29E H 0.7256 0.2453 0.3906 0.054 Uiso 0.50 1 calc PR B 2
H29F H 0.6621 0.2636 0.4603 0.054 Uiso 0.50 1 calc PR B 2
C30A C 0.5568(3) 0.27514(16) 0.3267(3) 0.0374(8) Uani 0.50 1 d PD B 2
H30D H 0.5125 0.2783 0.3698 0.056 Uiso 0.50 1 calc PR B 2
H30E H 0.5705 0.2440 0.3189 0.056 Uiso 0.50 1 calc PR B 2
H30F H 0.5303 0.2875 0.2757 0.056 Uiso 0.50 1 calc PR B 2
C31 C 0.54486(17) 0.42299(10) 0.53661(15) 0.0433(7) Uani 1 1 d . B .
H31 H 0.5834 0.4477 0.5592 0.052 Uiso 1 1 calc R . .
C32 C 0.44842(17) 0.44155(10) 0.51443(17) 0.0452(7) Uani 1 1 d . . .
H32A H 0.4534 0.4646 0.4732 0.068 Uiso 1 1 calc R B .
H32B H 0.4219 0.4538 0.5634 0.068 Uiso 1 1 calc R . .
H32C H 0.4084 0.4180 0.4925 0.068 Uiso 1 1 calc R . .
C33 C 0.5393(2) 0.38877(12) 0.60394(17) 0.0598(9) Uani 1 1 d . . .
H33A H 0.4955 0.3658 0.5865 0.090 Uiso 1 1 calc R B .
H33B H 0.5184 0.4027 0.6537 0.090 Uiso 1 1 calc R . .
H33C H 0.6005 0.3758 0.6150 0.090 Uiso 1 1 calc R . .
C34 C 0.70288(16) 0.45982(8) 0.27877(15) 0.0326(5) Uani 1 1 d . B .
H34 H 0.7380 0.4444 0.2361 0.039 Uiso 1 1 calc R . .
C35 C 0.76996(18) 0.49101(9) 0.32362(17) 0.0440(6) Uani 1 1 d . . .
H35A H 0.7368 0.5081 0.3635 0.066 Uiso 1 1 calc R B .
H35B H 0.7970 0.5109 0.2842 0.066 Uiso 1 1 calc R . .
H35C H 0.8192 0.4741 0.3519 0.066 Uiso 1 1 calc R . .
C36 C 0.6248(2) 0.48539(10) 0.23459(17) 0.0485(7) Uani 1 1 d . . .
H36A H 0.5843 0.4650 0.2037 0.073 Uiso 1 1 calc R B .
H36B H 0.6510 0.5065 0.1971 0.073 Uiso 1 1 calc R . .
H36C H 0.5889 0.5010 0.2747 0.073 Uiso 1 1 calc R . .
C41 C 0.6971(2) 0.21154(9) 0.1838(3) 0.0459(12) Uani 0.70 1 d PG C 1
H41 H 0.6773 0.2411 0.1884 0.055 Uiso 0.70 1 calc PR C 1
C42 C 0.6385(2) 0.18050(13) 0.1471(2) 0.0591(13) Uani 0.70 1 d PG C 1
H42 H 0.5786 0.1888 0.1267 0.071 Uiso 0.70 1 calc PR C 1
C43 C 0.6675(3) 0.13728(11) 0.1404(2) 0.082(2) Uani 0.70 1 d PG C 1
H43 H 0.6275 0.1161 0.1153 0.099 Uiso 0.70 1 calc PR C 1
C44 C 0.7551(3) 0.12510(10) 0.1703(3) 0.085(3) Uani 0.70 1 d PG C 1
H44 H 0.7750 0.0956 0.1657 0.101 Uiso 0.70 1 calc PR C 1
C45 C 0.8137(2) 0.15614(15) 0.2070(2) 0.074(2) Uani 0.70 1 d PG C 1
H45 H 0.8736 0.1478 0.2275 0.089 Uiso 0.70 1 calc PR C 1
C46 C 0.78469(19) 0.19936(13) 0.2138(2) 0.0546(12) Uani 0.70 1 d PG C 1
H46 H 0.8247 0.2206 0.2389 0.066 Uiso 0.70 1 calc PR C 1
C51 C 0.6821(7) 0.2033(3) 0.1685(8) 0.0459(12) Uani 0.30 1 d PG D 2
H51 H 0.6433 0.2276 0.1554 0.055 Uiso 0.30 1 calc PR D 2
C52 C 0.6631(7) 0.1626(4) 0.1335(7) 0.0591(13) Uani 0.30 1 d PG D 2
H52 H 0.6112 0.1592 0.0964 0.071 Uiso 0.30 1 calc PR D 2
C53 C 0.7199(9) 0.1270(3) 0.1527(6) 0.082(2) Uani 0.30 1 d PG D 2
H53 H 0.7069 0.0992 0.1287 0.099 Uiso 0.30 1 calc PR D 2
C54 C 0.7958(8) 0.1321(3) 0.2069(6) 0.085(3) Uani 0.30 1 d PG D 2
H54 H 0.8346 0.1078 0.2200 0.101 Uiso 0.30 1 calc PR D 2
C55 C 0.8148(5) 0.1728(4) 0.2419(6) 0.074(2) Uani 0.30 1 d PG D 2
H55 H 0.8666 0.1763 0.2790 0.089 Uiso 0.30 1 calc PR D 2
C56 C 0.7580(7) 0.2084(3) 0.2227(7) 0.0546(12) Uani 0.30 1 d PG D 2
H56 H 0.7710 0.2362 0.2467 0.066 Uiso 0.30 1 calc PR D 2

loop_
_atom_site_aniso_label
_atom_site_aniso_U_11
_atom_site_aniso_U_22
_atom_site_aniso_U_33
_atom_site_aniso_U_23
_atom_site_aniso_U_13
_atom_site_aniso_U_12
Mn1 0.0121(2) 0.0338(3) 0.0277(3) 0.000 0.00321(18) 0.000
N1 0.0166(9) 0.0415(11) 0.0186(10) -0.0005(8) 0.0031(7) 0.0001(8)
C1 0.0147(10) 0.0285(11) 0.0255(11) 0.0033(9) 0.0018(8) -0.0022(8)
C2 0.0156(10) 0.0251(11) 0.0268(11) 0.0002(9) 0.0020(8) -0.0011(8)
C3 0.0208(11) 0.0304(12) 0.0272(12) -0.0041(9) 0.0005(9) -0.0013(9)
C4 0.0166(11) 0.0308(12) 0.0371(13) -0.0038(10) -0.0057(9) -0.0028(9)
C5 0.0118(10) 0.0322(12) 0.0376(13) 0.0008(10) 0.0032(9) -0.0022(8)
C6 0.0155(10) 0.0295(12) 0.0283(12) 0.0036(9) 0.0043(9) -0.0001(9)
C7 0.0152(10) 0.0328(12) 0.0175(10) -0.0022(9) -0.0003(8) -0.0005(8)
C8 0.0188(10) 0.0311(12) 0.0174(10) -0.0010(9) 0.0002(8) 0.0007(9)
C9 0.0240(11) 0.0283(11) 0.0244(11) 0.0027(9) 0.0053(9) 0.0001(9)
C10 0.0262(12) 0.0353(12) 0.0249(11) 0.0056(10) 0.0094(9) 0.0053(10)
C11 0.0229(11) 0.0306(12) 0.0226(11) 0.0007(9) 0.0047(9) 0.0053(9)
C12 0.0168(10) 0.0319(12) 0.0172(10) -0.0018(9) -0.0014(8) -0.0013(8)
C13 0.0193(11) 0.0302(12) 0.0253(11) -0.0007(9) 0.0072(9) 0.0000(9)
C14 0.0290(12) 0.0327(13) 0.0312(13) -0.0038(10) 0.0042(10) -0.0001(10)
C15 0.0257(12) 0.0335(13) 0.0441(15) -0.0020(11) -0.0028(11) 0.0029(10)
C16 0.039(3) 0.030(3) 0.029(3) 0.000(3) 0.021(3) 0.005(2)
C17 0.020(4) 0.043(4) 0.041(3) -0.001(4) 0.012(2) 0.000(4)
C18 0.073(4) 0.066(4) 0.074(4) -0.016(4) 0.039(4) -0.027(3)
C16A 0.039(3) 0.030(3) 0.029(3) 0.000(3) 0.021(3) 0.005(2)
C17A 0.020(4) 0.043(4) 0.041(3) -0.001(4) 0.012(2) 0.000(4)
C18A 0.064(3) 0.064(3) 0.032(2) -0.015(2) 0.027(2) -0.036(3)
C19 0.0200(11) 0.0316(12) 0.0247(11) -0.0011(9) 0.0041(9) -0.0019(9)
C20 0.0269(12) 0.0304(12) 0.0309(12) 0.0016(10) 0.0070(10) 0.0009(9)
C21 0.0360(14) 0.0400(14) 0.0346(14) -0.0052(11) -0.0004(11) -0.0097(11)
C22 0.0098(10) 0.0437(14) 0.0286(12) 0.0022(10) 0.0035(9) 0.0010(9)
C23 0.0116(10) 0.0453(14) 0.0321(13) 0.0056(10) -0.0008(9) -0.0041(9)
C24 0.0143(11) 0.0576(17) 0.0270(12) 0.0076(11) 0.0011(9) -0.0078(10)
C25 0.0164(11) 0.0624(17) 0.0260(12) 0.0004(11) 0.0042(9) -0.0035(11)
C26 0.0231(12) 0.0487(15) 0.0334(13) -0.0013(11) 0.0088(10) 0.0021(11)
C27 0.0174(11) 0.0440(14) 0.0286(12) 0.0010(10) 0.0042(9) 0.0027(10)
C28 0.0197(11) 0.0463(14) 0.0363(13) 0.0065(11) 0.0046(10) -0.0051(10)
C29 0.025(3) 0.035(3) 0.076(4) -0.007(3) 0.008(3) 0.003(2)
C30 0.0258(17) 0.0324(18) 0.054(2) 0.003(2) 0.0069(19) -0.0007(14)
C28A 0.0197(11) 0.0463(14) 0.0363(13) 0.0065(11) 0.0046(10) -0.0051(10)
C29A 0.031(3) 0.035(3) 0.043(3) 0.004(2) 0.005(2) 0.007(2)
C30A 0.0258(17) 0.0324(18) 0.054(2) 0.003(2) 0.0069(19) -0.0007(14)
C31 0.0283(13) 0.0722(19) 0.0304(13) -0.0084(13) 0.0112(11) -0.0111(13)
C32 0.0312(14) 0.0622(18) 0.0434(15) -0.0170(13) 0.0158(12) -0.0037(12)
C33 0.0473(17) 0.101(3) 0.0327(15) 0.0052(16) 0.0160(13) -0.0034(17)
C34 0.0304(13) 0.0354(13) 0.0329(13) -0.0029(10) 0.0126(10) 0.0034(10)
C35 0.0329(14) 0.0520(16) 0.0478(16) 0.0037(13) 0.0098(12) -0.0062(12)
C36 0.0460(16) 0.0554(18) 0.0435(16) 0.0107(13) -0.0028(13) 0.0004(13)
C41 0.054(2) 0.042(2) 0.043(3) 0.0002(18) 0.014(2) 0.0034(19)
C42 0.059(3) 0.078(4) 0.038(2) 0.007(2) -0.013(2) 0.016(3)
C43 0.118(7) 0.092(4) 0.037(2) -0.019(3) -0.003(4) -0.023(4)
C44 0.159(7) 0.042(3) 0.059(5) 0.000(3) 0.077(5) 0.011(3)
C45 0.043(2) 0.136(6) 0.047(4) 0.053(4) 0.036(2) 0.053(3)
C46 0.026(3) 0.091(3) 0.048(2) 0.011(2) 0.017(2) -0.016(2)
C51 0.054(2) 0.042(2) 0.043(3) 0.0002(18) 0.014(2) 0.0034(19)
C52 0.059(3) 0.078(4) 0.038(2) 0.007(2) -0.013(2) 0.016(3)
C53 0.118(7) 0.092(4) 0.037(2) -0.019(3) -0.003(4) -0.023(4)
C54 0.159(7) 0.042(3) 0.059(5) 0.000(3) 0.077(5) 0.011(3)
C55 0.043(2) 0.136(6) 0.047(4) 0.053(4) 0.036(2) 0.053(3)
C56 0.026(3) 0.091(3) 0.048(2) 0.011(2) 0.017(2) -0.016(2)

loop_
_atom_type_symbol
_atom_type_description
_atom_type_scat_dispersion_real
_atom_type_scat_dispersion_imag
_atom_type_scat_source
C C 0.0033 0.0016 'International Tables Vol C Tables 4.2.6.8 and 6.1.1.4'
H H 0.0000 0.0000 'International Tables Vol C Tables 4.2.6.8 and 6.1.1.4'
N N 0.0061 0.0033 'International Tables Vol C Tables 4.2.6.8 and 6.1.1.4'
Mn Mn 0.3368 0.7283 'International Tables Vol C Tables 4.2.6.8 and 6.1.1.4'

loop_
_geom_angle_atom_site_label_1
_geom_angle_atom_site_label_2
_geom_angle_atom_site_label_3
_geom_angle
_geom_angle_site_symmetry_1
N1 Mn1 N1 176.09(12) 2_755
C1 N1 Mn1 127.30(15) .
C1 N1 H1 112.5(18) .
Mn1 N1 H1 120.1(18) .
N1 C1 C2 118.98(18) .
N1 C1 C6 123.25(19) .
C2 C1 C6 117.73(19) .
C3 C2 C1 120.57(19) .
C3 C2 C7 117.21(18) .
C1 C2 C7 121.98(18) .
C4 C3 C2 121.2(2) .
C4 C3 H3 119.4 .
C2 C3 H3 119.4 .
C5 C4 C3 118.5(2) .
C5 C4 H4 120.7 .
C3 C4 H4 120.7 .
C4 C5 C6 122.08(19) .
C4 C5 H5 119.0 .
C6 C5 H5 119.0 .
C5 C6 C1 119.72(19) .
C5 C6 C22 117.36(18) .
C1 C6 C22 122.88(19) .
C12 C7 C8 119.33(18) .
C12 C7 C2 121.24(18) .
C8 C7 C2 118.75(18) .
C9 C8 C7 119.19(19) .
C9 C8 C13 119.62(19) .
C7 C8 C13 121.09(18) .
C10 C9 C8 121.9(2) .
C10 C9 H9 119.1 .
C8 C9 H9 119.1 .
C11 C10 C9 117.78(19) .
C11 C10 C16A 117.7(5) .
C9 C10 C16A 123.7(5) .
C11 C10 C16 122.9(6) .
C9 C10 C16 118.8(6) .
C16A C10 C16 16.2(5) .
C10 C11 C12 122.7(2) .
C10 C11 H11 118.7 .
C12 C11 H11 118.7 .
C11 C12 C7 118.77(19) .
C11 C12 C19 120.38(19) .
C7 C12 C19 120.84(18) .
C8 C13 C14 112.68(17) .
C8 C13 C15 110.69(18) .
C14 C13 C15 111.25(19) .
C8 C13 H13 107.3 .
C14 C13 H13 107.3 .
C15 C13 H13 107.3 .
C13 C14 H14A 109.5 .
C13 C14 H14B 109.5 .
H14A C14 H14B 109.5 .
C13 C14 H14C 109.5 .
H14A C14 H14C 109.5 .
H14B C14 H14C 109.5 .
C13 C15 H15A 109.5 .
C13 C15 H15B 109.5 .
H15A C15 H15B 109.5 .
C13 C15 H15C 109.5 .
H15A C15 H15C 109.5 .
H15B C15 H15C 109.5 .
C17 C16 C18 107.9(9) .
C17 C16 C10 117.3(16) .
C18 C16 C10 106.2(7) .
C17 C16 H16 108.4 .
C18 C16 H16 108.4 .
C10 C16 H16 108.4 .
C16 C17 H17A 109.5 .
C16 C17 H17B 109.5 .
H17A C17 H17B 109.5 .
C16 C17 H17C 109.5 .
H17A C17 H17C 109.5 .
H17B C17 H17C 109.5 .
C16 C18 H18A 109.5 .
C16 C18 H18B 109.5 .
H18A C18 H18B 109.5 .
C16 C18 H18C 109.5 .
H18A C18 H18C 109.5 .
H18B C18 H18C 109.5 .
C17A C16A C18A 110.2(6) .
C17A C16A C10 110.4(10) .
C18A C16A C10 112.0(4) .
C17A C16A H16A 108.1 .
C18A C16A H16A 108.1 .
C10 C16A H16A 108.1 .
C16A C17A H17D 109.5 .
C16A C17A H17E 109.5 .
H17D C17A H17E 109.5 .
C16A C17A H17F 109.5 .
H17D C17A H17F 109.5 .
H17E C17A H17F 109.5 .
C16A C18A H18D 109.5 .
C16A C18A H18E 109.5 .
H18D C18A H18E 109.5 .
C16A C18A H18F 109.5 .
H18D C18A H18F 109.5 .
H18E C18A H18F 109.5 .
C12 C19 C20 111.88(17) .
C12 C19 C21 111.88(18) .
C20 C19 C21 110.04(19) .
C12 C19 H19 107.6 .
C20 C19 H19 107.6 .
C21 C19 H19 107.6 .
C19 C20 H20A 109.5 .
C19 C20 H20B 109.5 .
H20A C20 H20B 109.5 .
C19 C20 H20C 109.5 .
H20A C20 H20C 109.5 .
H20B C20 H20C 109.5 .
C19 C21 H21A 109.5 .
C19 C21 H21B 109.5 .
H21A C21 H21B 109.5 .
C19 C21 H21C 109.5 .
H21A C21 H21C 109.5 .
H21B C21 H21C 109.5 .
C23 C22 C27 119.8(2) .
C23 C22 C6 120.0(2) .
C27 C22 C6 119.9(2) .
C24 C23 C22 119.1(2) .
C24 C23 C28 120.3(2) .
C22 C23 C28 120.6(2) .
C25 C24 C23 122.1(2) .
C25 C24 H24 119.0 .
C23 C24 H24 119.0 .
C24 C25 C26 117.9(2) .
C24 C25 C31 123.2(2) .
C26 C25 C31 118.9(2) .
C25 C26 C27 122.4(2) .
C25 C26 H26 118.8 .
C27 C26 H26 118.8 .
C26 C27 C22 118.7(2) .
C26 C27 C34 119.9(2) .
C22 C27 C34 121.5(2) .
C29 C28 C23 105.6(3) .
C29 C28 C30 113.9(4) .
C23 C28 C30 109.0(3) .
C29 C28 H28 109.4 .
C23 C28 H28 109.4 .
C30 C28 H28 109.4 .
H29D C29A H29E 109.5 .
H29D C29A H29F 109.5 .
H29E C29A H29F 109.5 .
H30D C30A H30E 109.5 .
H30D C30A H30F 109.5 .
H30E C30A H30F 109.5 .
C25 C31 C33 114.2(2) .
C25 C31 C32 110.4(2) .
C33 C31 C32 110.3(2) .
C25 C31 H31 107.2 .
C33 C31 H31 107.2 .
C32 C31 H31 107.2 .
C31 C32 H32A 109.5 .
C31 C32 H32B 109.5 .
H32A C32 H32B 109.5 .
C31 C32 H32C 109.5 .
H32A C32 H32C 109.5 .
H32B C32 H32C 109.5 .
C31 C33 H33A 109.5 .
C31 C33 H33B 109.5 .
H33A C33 H33B 109.5 .
C31 C33 H33C 109.5 .
H33A C33 H33C 109.5 .
H33B C33 H33C 109.5 .
C27 C34 C35 112.3(2) .
C27 C34 C36 111.8(2) .
C35 C34 C36 110.6(2) .
C27 C34 H34 107.3 .
C35 C34 H34 107.3 .
C36 C34 H34 107.3 .
C34 C35 H35A 109.5 .
C34 C35 H35B 109.5 .
H35A C35 H35B 109.5 .
C34 C35 H35C 109.5 .
H35A C35 H35C 109.5 .
H35B C35 H35C 109.5 .
C34 C36 H36A 109.5 .
C34 C36 H36B 109.5 .
H36A C36 H36B 109.5 .
C34 C36 H36C 109.5 .
H36A C36 H36C 109.5 .
H36B C36 H36C 109.5 .
C42 C41 C46 120.0 .
C42 C41 H41 120.0 .
C46 C41 H41 120.0 .
C43 C42 C41 120.0 .
C43 C42 H42 120.0 .
C41 C42 H42 120.0 .
C42 C43 C44 120.0 .
C42 C43 H43 120.0 .
C44 C43 H43 120.0 .
C45 C44 C43 120.0 .
C45 C44 H44 120.0 .
C43 C44 H44 120.0 .
C44 C45 C46 120.0 .
C44 C45 H45 120.0 .
C46 C45 H45 120.0 .
C45 C46 C41 120.0 .
C45 C46 H46 120.0 .
C41 C46 H46 120.0 .
C52 C51 C56 120.0 .
C52 C51 H51 120.0 .
C56 C51 H51 120.0 .
C53 C52 C51 120.0 .
C53 C52 H52 120.0 .
C51 C52 H52 120.0 .
C54 C53 C52 120.0 .
C54 C53 H53 120.0 .
C52 C53 H53 120.0 .
C53 C54 C55 120.0 .
C53 C54 H54 120.0 .
C55 C54 H54 120.0 .
C54 C55 C56 120.0 .
C54 C55 H55 120.0 .
C56 C55 H55 120.0 .
C55 C56 C51 120.0 .
C55 C56 H56 120.0 .
C51 C56 H56 120.0 .

loop_
_geom_bond_atom_site_label_1
_geom_bond_atom_site_label_2
_geom_bond_distance
_geom_bond_site_symmetry_2
Mn1 N1 1.9521(18) 2_755
Mn1 N1 1.9521(18) .
N1 C1 1.383(3) .
N1 H1 0.82(3) .
C1 C2 1.414(3) .
C1 C6 1.422(3) .
C2 C3 1.390(3) .
C2 C7 1.500(3) .
C3 C4 1.390(3) .
C3 H3 0.9500 .
C4 C5 1.383(3) .
C4 H4 0.9500 .
C5 C6 1.389(3) .
C5 H5 0.9500 .
C6 C22 1.496(3) .
C7 C12 1.412(3) .
C7 C8 1.417(3) .
C8 C9 1.398(3) .
C8 C13 1.523(3) .
C9 C10 1.391(3) .
C9 H9 0.9500 .
C10 C11 1.390(3) .
C10 C16A 1.538(5) .
C10 C16 1.539(7) .
C11 C12 1.393(3) .
C11 H11 0.9500 .
C12 C19 1.522(3) .
C13 C14 1.528(3) .
C13 C15 1.530(3) .
C13 H13 1.0000 .
C14 H14A 0.9800 .
C14 H14B 0.9800 .
C14 H14C 0.9800 .
C15 H15A 0.9800 .
C15 H15B 0.9800 .
C15 H15C 0.9800 .
C16 C17 1.514(7) .
C16 C18 1.527(8) .
C16 H16 1.0000 .
C17 H17A 0.9800 .
C17 H17B 0.9800 .
C17 H17C 0.9800 .
C18 H18A 0.9800 .
C18 H18B 0.9800 .
C18 H18C 0.9800 .
C16A C17A 1.509(6) .
C16A C18A 1.519(6) .
C16A H16A 1.0000 .
C17A H17D 0.9800 .
C17A H17E 0.9800 .
C17A H17F 0.9800 .
C18A H18D 0.9800 .
C18A H18E 0.9800 .
C18A H18F 0.9800 .
C19 C20 1.530(3) .
C19 C21 1.532(3) .
C19 H19 1.0000 .
C20 H20A 0.9800 .
C20 H20B 0.9800 .
C20 H20C 0.9800 .
C21 H21A 0.9800 .
C21 H21B 0.9800 .
C21 H21C 0.9800 .
C22 C23 1.408(3) .
C22 C27 1.408(3) .
C23 C24 1.400(3) .
C23 C28 1.523(4) .
C24 C25 1.384(4) .
C24 H24 0.9500 .
C25 C26 1.393(3) .
C25 C31 1.520(3) .
C26 C27 1.398(3) .
C26 H26 0.9500 .
C27 C34 1.517(3) .
C28 C29 1.490(5) .
C28 C30 1.529(4) .
C28 H28 1.0000 .
C29 H29A 0.9800 .
C29 H29B 0.9800 .
C29 H29C 0.9800 .
C30 H30A 0.9800 .
C30 H30B 0.9800 .
C30 H30C 0.9800 .
C29A H29D 0.9800 .
C29A H29E 0.9800 .
C29A H29F 0.9800 .
C30A H30D 0.9800 .
C30A H30E 0.9800 .
C30A H30F 0.9800 .
C31 C33 1.524(4) .
C31 C32 1.535(4) .
C31 H31 1.0000 .
C32 H32A 0.9800 .
C32 H32B 0.9800 .
C32 H32C 0.9800 .
C33 H33A 0.9800 .
C33 H33B 0.9800 .
C33 H33C 0.9800 .
C34 C35 1.525(4) .
C34 C36 1.529(4) .
C34 H34 1.0000 .
C35 H35A 0.9800 .
C35 H35B 0.9800 .
C35 H35C 0.9800 .
C36 H36A 0.9800 .
C36 H36B 0.9800 .
C36 H36C 0.9800 .
C41 C42 1.3900 .
C41 C46 1.3900 .
C41 H41 0.9500 .
C42 C43 1.3900 .
C42 H42 0.9500 .
C43 C44 1.3900 .
C43 H43 0.9500 .
C44 C45 1.3900 .
C44 H44 0.9500 .
C45 C46 1.3900 .
C45 H45 0.9500 .
C46 H46 0.9500 .
C51 C52 1.3900 .
C51 C56 1.3900 .
C51 H51 0.9500 .
C52 C53 1.3900 .
C52 H52 0.9500 .
C53 C54 1.3900 .
C53 H53 0.9500 .
C54 C55 1.3900 .
C54 H54 0.9500 .
C55 C56 1.3900 .
C55 H55 0.9500 .
C56 H56 0.9500 .

loop_
_geom_torsion_atom_site_label_1
_geom_torsion_atom_site_label_2
_geom_torsion_atom_site_label_3
_geom_torsion_atom_site_label_4
_geom_torsion
_geom_torsion_site_symmetry_1
N1 Mn1 N1 C1 104.78(18) 2_755
Mn1 N1 C1 C2 -2.8(3) .
Mn1 N1 C1 C6 179.56(16) .
N1 C1 C2 C3 177.6(2) .
C6 C1 C2 C3 -4.6(3) .
N1 C1 C2 C7 -8.2(3) .
C6 C1 C2 C7 169.62(19) .
C1 C2 C3 C4 1.6(3) .
C7 C2 C3 C4 -172.8(2) .
C2 C3 C4 C5 2.3(3) .
C3 C4 C5 C6 -3.1(3) .
C4 C5 C6 C1 0.1(3) .
C4 C5 C6 C22 178.1(2) .
N1 C1 C6 C5 -178.6(2) .
C2 C1 C6 C5 3.7(3) .
N1 C1 C6 C22 3.5(3) .
C2 C1 C6 C22 -174.2(2) .
C3 C2 C7 C12 -76.3(3) .
C1 C2 C7 C12 109.3(2) .
C3 C2 C7 C8 94.1(2) .
C1 C2 C7 C8 -80.3(3) .
C12 C7 C8 C9 5.3(3) .
C2 C7 C8 C9 -165.36(19) .
C12 C7 C8 C13 -178.31(18) .
C2 C7 C8 C13 11.1(3) .
C7 C8 C9 C10 0.2(3) .
C13 C8 C9 C10 -176.3(2) .
C8 C9 C10 C11 -4.6(3) .
C8 C9 C10 C16A 165.1(3) .
C8 C9 C10 C16 -176.8(5) .
C9 C10 C11 C12 3.8(3) .
C16A C10 C11 C12 -166.6(4) .
C16 C10 C11 C12 175.6(5) .
C10 C11 C12 C7 1.6(3) .
C10 C11 C12 C19 -179.7(2) .
C8 C7 C12 C11 -6.1(3) .
C2 C7 C12 C11 164.30(19) .
C8 C7 C12 C19 175.19(18) .
C2 C7 C12 C19 -14.4(3) .
C9 C8 C13 C14 -44.3(3) .
C7 C8 C13 C14 139.3(2) .
C9 C8 C13 C15 81.0(2) .
C7 C8 C13 C15 -95.4(2) .
C11 C10 C16 C17 -178.1(9) .
C9 C10 C16 C17 -6.3(11) .
C16A C10 C16 C17 106(4) .
C11 C10 C16 C18 61.3(12) .
C9 C10 C16 C18 -126.9(9) .
C16A C10 C16 C18 -15(3) .
C11 C10 C16A C17A -154.9(6) .
C9 C10 C16A C17A 35.4(7) .
C16 C10 C16A C17A -42(4) .
C11 C10 C16A C18A 82.0(8) .
C9 C10 C16A C18A -87.8(7) .
C16 C10 C16A C18A -165(4) .
C11 C12 C19 C20 46.0(3) .
C7 C12 C19 C20 -135.3(2) .
C11 C12 C19 C21 -78.0(2) .
C7 C12 C19 C21 100.7(2) .
C5 C6 C22 C23 76.4(3) .
C1 C6 C22 C23 -105.7(2) .
C5 C6 C22 C27 -97.0(2) .
C1 C6 C22 C27 80.9(3) .
C27 C22 C23 C24 2.1(3) .
C6 C22 C23 C24 -171.31(19) .
C27 C22 C23 C28 -177.23(19) .
C6 C22 C23 C28 9.4(3) .
C22 C23 C24 C25 0.2(3) .
C28 C23 C24 C25 179.5(2) .
C23 C24 C25 C26 -1.7(3) .
C23 C24 C25 C31 178.1(2) .
C24 C25 C26 C27 0.9(3) .
C31 C25 C26 C27 -178.9(2) .
C25 C26 C27 C22 1.4(3) .
C25 C26 C27 C34 -179.7(2) .
C23 C22 C27 C26 -2.8(3) .
C6 C22 C27 C26 170.6(2) .
C23 C22 C27 C34 178.2(2) .
C6 C22 C27 C34 -8.4(3) .
C24 C23 C28 C29 -94.2(4) .
C22 C23 C28 C29 85.1(4) .
C24 C23 C28 C30 28.6(3) .
C22 C23 C28 C30 -152.1(3) .
C24 C25 C31 C33 19.9(3) .
C26 C25 C31 C33 -160.3(2) .
C24 C25 C31 C32 -105.0(3) .
C26 C25 C31 C32 74.7(3) .
C26 C27 C34 C35 53.6(3) .
C22 C27 C34 C35 -127.4(2) .
C26 C27 C34 C36 -71.3(3) .
C22 C27 C34 C36 107.6(2) .
C46 C41 C42 C43 0.0 .
C41 C42 C43 C44 0.0 .
C42 C43 C44 C45 0.0 .
C43 C44 C45 C46 0.0 .
C44 C45 C46 C41 0.0 .
C42 C41 C46 C45 0.0 .
C56 C51 C52 C53 0.0 .
C51 C52 C53 C54 0.0 .
C52 C53 C54 C55 0.0 .
C53 C54 C55 C56 0.0 .
C54 C55 C56 C51 0.0 .
C52 C51 C56 C55 0.0 .
